data_1546075
loop_
_publ_author_name
'Ma, Xiao-Yan'
'An, Xian-Tao'
'Zhao, Xian-He'
'Du, Ji-Yuan'
'Deng, Yu-Hua'
'Zhang, Xiang-Zhi'
'Fan, Chun-An'

_publ_section_title
;
 Au-Catalyzed [2 + 3] Annulation of Enamides with Propargyl Esters: Total
 Synthesis of Cephalotaxine and Cephalezomine H.
;
_journal_issue 11
_journal_name_full 'Organic letters'
_journal_page_first 2965
_journal_page_last 2968
_journal_paper_doi 10.1021/acs.orglett.7b01202
_journal_volume 19
_journal_year 2017
_chemical_formula_moiety 'C19 H21 N O5'
_chemical_formula_sum 'C19 H21 N O5'
_chemical_formula_weight 343.36
_chemical_name_systematic
;
 ?
;
_space_group_crystal_system monoclinic
_space_group_IT_number 14
_space_group_name_Hall '-P 2ybc'
_space_group_name_H-M_alt 'P 1 21/c 1'
_symmetry_space_group_name_Hall '-P 2ybc'
_symmetry_space_group_name_H-M 'P 1 21/c 1'
_atom_sites_solution_hydrogens geom
_atom_sites_solution_primary direct
_audit_creation_date 2014-03-05
_audit_creation_method
;
Olex2 1.2
(compiled 2014.02.28 svn.r2899 for OlexSys, GUI svn.r4781)
;
_cell_angle_alpha 90
_cell_angle_beta 92.133(12)
_cell_angle_gamma 90
_cell_formula_units_Z 8
_cell_length_a 8.4092(11)
_cell_length_b 18.977(2)
_cell_length_c 21.008(3)
_cell_measurement_reflns_used 1133
_cell_measurement_temperature 293(2)
_cell_measurement_theta_max 19.6980
_cell_measurement_theta_min 3.3630
_cell_volume 3350.2(7)
_computing_cell_refinement
;
CrysAlisPro, Agilent Technologies,
Version 1.171.36.28 (release 01-02-2013 CrysAlis171 .NET)
(compiled Feb  1 2013,16:14:44)
;
_computing_data_collection
;
CrysAlisPro, Agilent Technologies,
Version 1.171.36.28 (release 01-02-2013 CrysAlis171 .NET)
(compiled Feb  1 2013,16:14:44)
;
_computing_data_reduction
;
CrysAlisPro, Agilent Technologies,
Version 1.171.36.28 (release 01-02-2013 CrysAlis171 .NET)
(compiled Feb  1 2013,16:14:44)
;
_computing_molecular_graphics 'Olex2 (Dolomanov et al., 2009)'
_computing_publication_material 'Olex2 (Dolomanov et al., 2009)'
_computing_structure_refinement 'ShelXL (Sheldrick, 2008)'
_computing_structure_solution 'ShelXS (Sheldrick, 2008)'
_diffrn_ambient_temperature 293(2)
_diffrn_detector_area_resol_mean 16.0733
_diffrn_measured_fraction_theta_full 0.996
_diffrn_measured_fraction_theta_max 0.996
_diffrn_measurement_device_type 'SuperNova, Dual, Cu at zero, Eos'
_diffrn_measurement_method '\w scans'
_diffrn_orient_matrix_UB_11 0.0738813000
_diffrn_orient_matrix_UB_12 0.0060256000
_diffrn_orient_matrix_UB_13 -0.0143091000
_diffrn_orient_matrix_UB_21 0.0197192000
_diffrn_orient_matrix_UB_22 -0.0361387000
_diffrn_orient_matrix_UB_23 0.0038466000
_diffrn_orient_matrix_UB_31 -0.0356653000
_diffrn_orient_matrix_UB_32 -0.0074632000
_diffrn_orient_matrix_UB_33 -0.0303622000
_diffrn_radiation_monochromator mirror
_diffrn_radiation_type MoK\a
_diffrn_radiation_wavelength 0.71073
_diffrn_reflns_av_R_equivalents 0.1024
_diffrn_reflns_av_unetI/netI 0.1493
_diffrn_reflns_Laue_measured_fraction_full 0.996
_diffrn_reflns_Laue_measured_fraction_max 0.996
_diffrn_reflns_limit_h_max 10
_diffrn_reflns_limit_h_min -10
_diffrn_reflns_limit_k_max 23
_diffrn_reflns_limit_k_min -19
_diffrn_reflns_limit_l_max 25
_diffrn_reflns_limit_l_min -23
_diffrn_reflns_number 15285
_diffrn_reflns_point_group_measured_fraction_full 0.996
_diffrn_reflns_point_group_measured_fraction_max 0.996
_diffrn_reflns_theta_full 25.214
_diffrn_reflns_theta_max 25.994
_diffrn_reflns_theta_min 2.891
_diffrn_source 'SuperNova (Mo) X-ray Source'
_exptl_absorpt_coefficient_mu 0.099
_exptl_absorpt_correction_T_max 1.00000
_exptl_absorpt_correction_T_min 0.25120
_exptl_absorpt_correction_type multi-scan
_exptl_absorpt_process_details
;
CrysAlisPro, Agilent Technologies,
Version 1.171.36.28 (release 01-02-2013 CrysAlis171 .NET)
(compiled Feb  1 2013,16:14:44)
Empirical absorption correction using spherical harmonics,
 implemented in SCALE3 ABSPACK scaling algorithm.
;
_exptl_crystal_colour 'clear light yellow'
_exptl_crystal_colour_lustre clear
_exptl_crystal_colour_modifier light
_exptl_crystal_colour_primary yellow
_exptl_crystal_density_diffrn 1.362
_exptl_crystal_description block
_exptl_crystal_F_000 1456
_exptl_crystal_size_max 0.24
_exptl_crystal_size_mid 0.22
_exptl_crystal_size_min 0.14
_refine_diff_density_max 0.231
_refine_diff_density_min -0.194
_refine_diff_density_rms 0.052
_refine_ls_extinction_method none
_refine_ls_goodness_of_fit_ref 1.027
_refine_ls_hydrogen_treatment constr
_refine_ls_matrix_type full
_refine_ls_number_parameters 453
_refine_ls_number_reflns 6578
_refine_ls_number_restraints 0
_refine_ls_restrained_S_all 1.027
_refine_ls_R_factor_all 0.2311
_refine_ls_R_factor_gt 0.0995
_refine_ls_shift/su_max 0.000
_refine_ls_shift/su_mean 0.000
_refine_ls_structure_factor_coef Fsqd
_refine_ls_weighting_details
;
 w=1/[\s^2^(Fo^2^)+(0.0918P)^2^]
 where P=(Fo^2^+2Fc^2^)/3
;
_refine_ls_weighting_scheme calc
_refine_ls_wR_factor_gt 0.2197
_refine_ls_wR_factor_ref 0.2904
_reflns_Friedel_coverage 0.000
_reflns_number_gt 2482
_reflns_number_total 6578
_reflns_threshold_expression 'I > 2\s(I)'
_cod_data_source_file ol7b01202_si_008.cif
_cod_data_source_block Compound_6
_cod_depositor_comments
;
Adding full bibliography for 1546073--1546077.cif.

2019-02-18
Z value and formula fixed to values more according to usual
chemical conventions.                 miguel
;
_cod_original_formula_sum 'C38 H42 N2 O10'
_cod_original_formula_weight 686.73
_cod_original_formula_moiety '2(C19 H21 N O5)'
_cod_original_formula_units_Z 4
_cod_original_cell_volume 3350.2(8)
_cod_database_code 1546075
_shelxl_version_number 2013-2
_shelx_space_group_comment
;
The symmetry employed for this shelxl refinement is uniquely defined
by the following loop, which should always be used as a source of
symmetry information in preference to the above space-group names.
They are only intended as comments.
;
_reflns_odcompleteness_completeness 99.56
_reflns_odcompleteness_iscentric 1
_reflns_odcompleteness_theta 26.32
_olex2_refinement_description
;
1. Fixed Uiso
 At 1.2 times of:
  All C(H) groups, All C(H,H) groups
 At 1.5 times of:
  All C(H,H,H) groups
2.a Ternary CH refined with riding coordinates:
 C27(H27), C34(H34), C9(H9), C15(H15)
2.b Secondary CH2 refined with riding coordinates:
 C20(H20A,H20B), C29(H29A,H29B), C30(H30A,H30B), C31(H31A,H31B), C32(H32A,
 H32B), C33(H33A,H33B), C35(H35A,H35B), C2(H2A,H2B), C11(H11A,H11B), C12(H12A,
 H12B), C13(H13A,H13B), C14(H14A,H14B), C16(H16A,H16B), C44(H44A,H44B)
2.c Aromatic/amide H refined with riding coordinates:
 C22(H22), C25(H25), C4(H4), C7(H7)
2.d Idealised Me refined as rotating group:
 C37(H37A,H37B,H37C), C18(H18A,H18B,H18C)
;
_olex2_computing_structure_refinement_long 'ShelXL (Sheldrick, 2008)'
_olex2_computing_structure_solution_long 'ShelXS (Sheldrick, 2008)'

loop_
_space_group_symop_operation_xyz
'x, y, z'
'-x, y+1/2, -z+1/2'
'-x, -y, -z'
'x, -y-1/2, z-1/2'

loop_
_atom_site_label
_atom_site_type_symbol
_atom_site_fract_x
_atom_site_fract_y
_atom_site_fract_z
_atom_site_U_iso_or_equiv
_atom_site_adp_type
_atom_site_occupancy
_atom_site_site_symmetry_order
_atom_site_calc_flag
_atom_site_refinement_flags_posn
O6 O 0.7366(6) 0.8136(3) 0.4684(2) 0.1151(19) Uani 1 1 d .
O7 O 0.5326(7) 0.6729(3) 0.1956(3) 0.126(2) Uani 1 1 d .
O8 O 0.4179(7) 0.7683(2) 0.1434(3) 0.1003(16) Uani 1 1 d .
O9 O 0.2671(5) 0.98702(19) 0.26967(17) 0.0643(11) Uani 1 1 d .
O10 O 0.0133(6) 1.0218(3) 0.2605(2) 0.1042(17) Uani 1 1 d .
N2 N 0.6164(6) 0.9045(3) 0.4174(2) 0.0776(16) Uani 1 1 d .
C19 C 0.6216(8) 0.8358(5) 0.4341(3) 0.084(2) Uani 1 1 d .
C20 C 0.4981(9) 0.7841(4) 0.4108(3) 0.094(2) Uani 1 1 d .
H20A H 0.3976 0.7959 0.4293 0.113 Uiso 1 1 calc R
H20B H 0.5285 0.7375 0.4257 0.113 Uiso 1 1 calc R
C21 C 0.4743(8) 0.7821(3) 0.3386(3) 0.0755(19) Uani 1 1 d .
C22 C 0.5230(8) 0.7249(3) 0.3027(5) 0.090(2) Uani 1 1 d .
H22 H 0.5741 0.6870 0.3226 0.108 Uiso 1 1 calc R
C23 C 0.4961(9) 0.7244(3) 0.2386(5) 0.083(2) Uani 1 1 d .
C24 C 0.4294(9) 0.7812(3) 0.2089(4) 0.0787(19) Uani 1 1 d .
C25 C 0.3812(7) 0.8403(3) 0.2398(3) 0.0685(17) Uani 1 1 d .
H25 H 0.3359 0.8783 0.2178 0.082 Uiso 1 1 calc R
C26 C 0.4033(7) 0.8409(3) 0.3068(3) 0.0646(16) Uani 1 1 d .
C27 C 0.3581(7) 0.9005(3) 0.3495(3) 0.0661(16) Uani 1 1 d .
H27 H 0.3121 0.8766 0.3859 0.079 Uiso 1 1 calc R
C28 C 0.4942(7) 0.9436(3) 0.3798(3) 0.0660(16) Uani 1 1 d .
C29 C 0.5977(8) 0.9846(3) 0.3342(3) 0.0711(17) Uani 1 1 d .
H29A H 0.6275 0.9554 0.2987 0.085 Uiso 1 1 calc R
H29B H 0.5427 1.0261 0.3179 0.085 Uiso 1 1 calc R
C30 C 0.7429(9) 1.0047(4) 0.3757(4) 0.098(2) Uani 1 1 d .
H30A H 0.7264 1.0499 0.3961 0.118 Uiso 1 1 calc R
H30B H 0.8365 1.0079 0.3503 0.118 Uiso 1 1 calc R
C31 C 0.7630(8) 0.9465(4) 0.4255(3) 0.090(2) Uani 1 1 d .
H31A H 0.8562 0.9181 0.4177 0.107 Uiso 1 1 calc R
H31B H 0.7730 0.9662 0.4681 0.107 Uiso 1 1 calc R
C32 C 0.2446(8) 1.0097(4) 0.3830(3) 0.086(2) Uani 1 1 d .
H32A H 0.1532 1.0065 0.4097 0.103 Uiso 1 1 calc R
H32B H 0.2480 1.0567 0.3650 0.103 Uiso 1 1 calc R
C33 C 0.3980(8) 0.9942(4) 0.4219(3) 0.089(2) Uani 1 1 d .
H33A H 0.3744 0.9719 0.4621 0.107 Uiso 1 1 calc R
H33B H 0.4570 1.0372 0.4306 0.107 Uiso 1 1 calc R
C34 C 0.2334(8) 0.9545(3) 0.3301(3) 0.0707(17) Uani 1 1 d .
H34 H 0.1275 0.9329 0.3281 0.085 Uiso 1 1 calc R
C35 C 0.4795(11) 0.6990(4) 0.1357(5) 0.116(3) Uani 1 1 d .
H35A H 0.3973 0.6684 0.1175 0.139 Uiso 1 1 calc R
H35B H 0.5671 0.7000 0.1070 0.139 Uiso 1 1 calc R
C36 C 0.1464(9) 1.0202(3) 0.2398(3) 0.0699(18) Uani 1 1 d .
C37 C 0.1925(8) 1.0555(3) 0.1809(3) 0.083(2) Uani 1 1 d .
H37A H 0.3057 1.0621 0.1819 0.125 Uiso 1 1 calc GR
H37B H 0.1405 1.1005 0.1775 0.125 Uiso 1 1 calc GR
H37C H 0.1613 1.0269 0.1449 0.125 Uiso 1 1 calc GR
O1 O -0.2004(6) 0.1873(2) 0.4793(2) 0.0849(13) Uani 1 1 d .
O2 O -0.0517(6) 0.2162(2) 0.1747(2) 0.0836(14) Uani 1 1 d .
O3 O 0.0707(6) 0.3254(2) 0.17436(18) 0.0815(13) Uani 1 1 d .
O4 O 0.2474(4) 0.44281(18) 0.38266(16) 0.0588(10) Uani 1 1 d .
O5 O 0.4982(6) 0.4823(3) 0.3897(3) 0.1116(18) Uani 1 1 d .
N1 N -0.0773(6) 0.2919(2) 0.4742(2) 0.0585(12) Uani 1 1 d .
C1 C -0.0946(7) 0.2233(3) 0.4578(3) 0.0607(15) Uani 1 1 d .
C2 C 0.0190(7) 0.1907(3) 0.4106(2) 0.0621(15) Uani 1 1 d .
H2A H 0.1241 0.1880 0.4311 0.075 Uiso 1 1 calc R
H2B H -0.0156 0.1429 0.4016 0.075 Uiso 1 1 calc R
C3 C 0.0326(7) 0.2290(3) 0.3483(3) 0.0528(14) Uani 1 1 d .
C4 C -0.0270(7) 0.1997(3) 0.2911(3) 0.0645(16) Uani 1 1 d .
H4 H -0.0806 0.1568 0.2910 0.077 Uiso 1 1 calc R
C5 C -0.0056(8) 0.2343(3) 0.2367(3) 0.0605(15) Uani 1 1 d .
C6 C 0.0666(7) 0.3009(3) 0.2357(3) 0.0611(16) Uani 1 1 d .
C7 C 0.1252(7) 0.3314(3) 0.2904(3) 0.0576(15) Uani 1 1 d .
H7 H 0.1758 0.3749 0.2894 0.069 Uiso 1 1 calc R
C8 C 0.1077(7) 0.2958(3) 0.3478(2) 0.0510(13) Uani 1 1 d .
C9 C 0.1670(7) 0.3232(3) 0.4110(2) 0.0516(13) Uani 1 1 d .
H9 H 0.2155 0.2818 0.4318 0.062 Uiso 1 1 calc R
C10 C 0.0416(7) 0.3465(3) 0.4570(2) 0.0544(14) Uani 1 1 d .
C11 C -0.0715(7) 0.4056(3) 0.4346(3) 0.0635(16) Uani 1 1 d .
H11A H -0.0176 0.4508 0.4359 0.076 Uiso 1 1 calc R
H11B H -0.1119 0.3969 0.3915 0.076 Uiso 1 1 calc R
C12 C -0.2061(8) 0.4042(3) 0.4812(3) 0.0785(19) Uani 1 1 d .
H12A H -0.3060 0.4184 0.4604 0.094 Uiso 1 1 calc R
H12B H -0.1831 0.4352 0.5171 0.094 Uiso 1 1 calc R
C13 C -0.2121(8) 0.3270(3) 0.5025(3) 0.0759(18) Uani 1 1 d .
H13A H -0.2037 0.3238 0.5486 0.091 Uiso 1 1 calc R
H13B H -0.3113 0.3053 0.4878 0.091 Uiso 1 1 calc R
C14 C 0.3048(7) 0.3949(3) 0.4892(2) 0.0646(16) Uani 1 1 d .
H14A H 0.3203 0.4449 0.4968 0.078 Uiso 1 1 calc R
H14B H 0.3928 0.3694 0.5095 0.078 Uiso 1 1 calc R
C15 C 0.2952(7) 0.3798(3) 0.4185(2) 0.0566(14) Uani 1 1 d .
H15 H 0.3973 0.3620 0.4042 0.068 Uiso 1 1 calc R
C16 C 0.0011(10) 0.2710(4) 0.1356(3) 0.097(2) Uani 1 1 d .
H16A H -0.0879 0.2898 0.1103 0.117 Uiso 1 1 calc R
H16B H 0.0790 0.2530 0.1068 0.117 Uiso 1 1 calc R
C17 C 0.3609(8) 0.4905(4) 0.3710(3) 0.0698(17) Uani 1 1 d .
C18 C 0.3014(9) 0.5528(3) 0.3354(3) 0.087(2) Uani 1 1 d .
H18A H 0.2007 0.5419 0.3147 0.130 Uiso 1 1 calc GR
H18B H 0.3763 0.5656 0.3040 0.130 Uiso 1 1 calc GR
H18C H 0.2886 0.5913 0.3644 0.130 Uiso 1 1 calc GR
C44 C 0.1461(8) 0.3704(3) 0.5155(3) 0.0746(18) Uani 1 1 d .
H44A H 0.0952 0.4087 0.5375 0.090 Uiso 1 1 calc R
H44B H 0.1631 0.3316 0.5450 0.090 Uiso 1 1 calc R

loop_
_atom_site_aniso_label
_atom_site_aniso_U_11
_atom_site_aniso_U_22
_atom_site_aniso_U_33
_atom_site_aniso_U_23
_atom_site_aniso_U_13
_atom_site_aniso_U_12
O6 0.099(4) 0.159(5) 0.086(3) 0.034(3) -0.019(3) 0.033(4)
O7 0.119(5) 0.062(3) 0.195(6) -0.023(4) -0.005(5) 0.014(3)
O8 0.114(4) 0.061(3) 0.126(4) -0.023(3) 0.006(3) 0.009(3)
O9 0.055(3) 0.067(3) 0.070(2) 0.010(2) 0.001(2) 0.014(2)
O10 0.063(3) 0.131(4) 0.119(4) 0.040(3) 0.003(3) 0.022(3)
N2 0.051(4) 0.106(5) 0.075(3) 0.015(3) 0.002(3) 0.018(3)
C19 0.051(4) 0.137(7) 0.063(4) 0.020(4) -0.005(3) 0.022(5)
C20 0.082(6) 0.089(5) 0.112(6) 0.045(4) 0.009(5) 0.024(5)
C21 0.052(4) 0.062(4) 0.112(5) 0.029(4) -0.002(4) -0.005(4)
C22 0.058(5) 0.046(4) 0.165(8) 0.026(5) -0.006(5) 0.007(4)
C23 0.060(5) 0.051(4) 0.138(7) -0.002(5) 0.003(5) -0.001(4)
C24 0.077(5) 0.053(4) 0.106(5) -0.004(4) 0.002(4) -0.006(4)
C25 0.065(4) 0.044(3) 0.096(5) 0.009(3) 0.001(3) 0.007(3)
C26 0.049(4) 0.058(3) 0.087(4) 0.023(3) -0.002(3) 0.000(3)
C27 0.048(4) 0.079(4) 0.072(4) 0.017(3) 0.007(3) 0.013(3)
C28 0.053(4) 0.089(4) 0.056(3) 0.004(3) -0.001(3) 0.018(4)
C29 0.063(4) 0.074(4) 0.076(4) 0.010(3) 0.004(3) -0.010(4)
C30 0.069(5) 0.112(6) 0.114(6) -0.014(5) -0.006(4) 0.009(5)
C31 0.052(4) 0.130(6) 0.086(5) -0.030(5) 0.001(4) 0.014(5)
C32 0.059(4) 0.121(6) 0.078(4) -0.006(4) 0.015(3) 0.024(4)
C33 0.069(5) 0.129(6) 0.069(4) -0.018(4) 0.000(4) 0.028(5)
C34 0.062(4) 0.079(4) 0.072(4) 0.009(3) 0.013(3) 0.016(4)
C35 0.097(7) 0.082(6) 0.168(8) -0.024(6) 0.001(6) 0.000(5)
C36 0.076(5) 0.058(4) 0.074(4) 0.005(3) -0.022(4) 0.008(4)
C37 0.075(5) 0.095(5) 0.080(4) 0.023(4) -0.002(4) 0.008(4)
O1 0.080(3) 0.061(3) 0.115(3) 0.008(2) 0.021(3) -0.011(3)
O2 0.103(4) 0.073(3) 0.074(3) -0.014(2) -0.006(3) 0.001(3)
O3 0.106(4) 0.079(3) 0.059(3) -0.006(2) 0.004(2) -0.009(3)
O4 0.055(2) 0.050(2) 0.071(2) 0.0021(18) 0.0018(19) -0.013(2)
O5 0.061(3) 0.109(4) 0.164(5) 0.046(3) -0.007(3) -0.028(3)
N1 0.052(3) 0.054(3) 0.071(3) 0.002(2) 0.015(2) 0.004(3)
C1 0.053(4) 0.053(3) 0.076(4) 0.002(3) 0.000(3) -0.003(3)
C2 0.064(4) 0.049(3) 0.074(4) -0.002(3) 0.015(3) 0.000(3)
C3 0.045(3) 0.043(3) 0.071(4) -0.006(3) 0.006(3) 0.003(3)
C4 0.069(4) 0.050(3) 0.074(4) -0.006(3) -0.008(3) 0.003(3)
C5 0.066(4) 0.059(4) 0.056(4) -0.009(3) -0.005(3) 0.006(3)
C6 0.068(4) 0.062(4) 0.054(4) 0.003(3) 0.002(3) 0.019(3)
C7 0.057(4) 0.053(3) 0.064(4) -0.007(3) 0.008(3) 0.004(3)
C8 0.049(3) 0.051(3) 0.053(3) -0.001(3) 0.005(3) 0.004(3)
C9 0.047(3) 0.039(3) 0.070(3) 0.003(3) 0.004(3) 0.004(3)
C10 0.058(4) 0.051(3) 0.054(3) -0.003(3) 0.000(3) -0.002(3)
C11 0.063(4) 0.048(3) 0.079(4) 0.004(3) -0.004(3) 0.006(3)
C12 0.066(5) 0.067(4) 0.104(5) -0.002(4) 0.024(4) 0.017(4)
C13 0.069(5) 0.070(4) 0.089(4) 0.000(3) 0.017(4) 0.003(4)
C14 0.064(4) 0.065(4) 0.064(4) 0.002(3) -0.011(3) -0.008(3)
C15 0.051(4) 0.051(3) 0.068(4) 0.004(3) 0.006(3) 0.001(3)
C16 0.119(7) 0.104(6) 0.070(4) -0.017(4) 0.007(4) -0.015(5)
C17 0.055(4) 0.080(5) 0.075(4) 0.000(3) 0.007(3) -0.018(4)
C18 0.097(6) 0.075(4) 0.087(4) 0.023(4) -0.004(4) -0.013(4)
C44 0.079(5) 0.079(4) 0.066(4) 0.002(3) 0.004(3) -0.004(4)

loop_
_atom_type_symbol
_atom_type_description
_atom_type_scat_dispersion_real
_atom_type_scat_dispersion_imag
_atom_type_scat_source
C C 0.0033 0.0016 'International Tables Vol C Tables 4.2.6.8 and 6.1.1.4'
H H 0.0000 0.0000 'International Tables Vol C Tables 4.2.6.8 and 6.1.1.4'
N N 0.0061 0.0033 'International Tables Vol C Tables 4.2.6.8 and 6.1.1.4'
O O 0.0106 0.0060 'International Tables Vol C Tables 4.2.6.8 and 6.1.1.4'

loop_
_geom_angle_atom_site_label_1
_geom_angle_atom_site_label_2
_geom_angle_atom_site_label_3
_geom_angle
C23 O7 C35 105.4(6)
C24 O8 C35 105.2(6)
C36 O9 C34 116.4(5)
C19 N2 C28 129.8(6)
C19 N2 C31 118.4(6)
C31 N2 C28 110.7(5)
O6 C19 N2 119.3(8)
O6 C19 C20 118.5(8)
N2 C19 C20 122.2(6)
C19 C20 H20A 108.8
C19 C20 H20B 108.8
C19 C20 C21 114.0(6)
H20A C20 H20B 107.7
C21 C20 H20A 108.8
C21 C20 H20B 108.8
C22 C21 C20 122.0(6)
C22 C21 C26 119.0(7)
C26 C21 C20 119.0(6)
C21 C22 H22 119.9
C23 C22 C21 120.1(7)
C23 C22 H22 119.9
C22 C23 O7 128.6(7)
C24 C23 O7 111.3(8)
C24 C23 C22 120.1(7)
C23 C24 O8 109.0(6)
C23 C24 C25 124.0(7)
C25 C24 O8 127.0(6)
C24 C25 H25 121.6
C24 C25 C26 116.8(6)
C26 C25 H25 121.6
C21 C26 C27 115.0(6)
C25 C26 C21 119.9(6)
C25 C26 C27 125.1(5)
C26 C27 H27 103.5
C26 C27 C28 116.7(5)
C26 C27 C34 122.6(5)
C28 C27 H27 103.5
C34 C27 H27 103.5
C34 C27 C28 104.6(5)
N2 C28 C27 116.9(5)
N2 C28 C29 101.0(5)
N2 C28 C33 112.0(5)
C27 C28 C29 116.4(5)
C27 C28 C33 99.8(5)
C29 C28 C33 111.2(6)
C28 C29 H29A 111.1
C28 C29 H29B 111.1
H29A C29 H29B 109.1
C30 C29 C28 103.3(5)
C30 C29 H29A 111.1
C30 C29 H29B 111.1
C29 C30 H30A 110.5
C29 C30 H30B 110.5
C29 C30 C31 106.1(6)
H30A C30 H30B 108.7
C31 C30 H30A 110.5
C31 C30 H30B 110.5
N2 C31 C30 104.1(6)
N2 C31 H31A 110.9
N2 C31 H31B 110.9
C30 C31 H31A 110.9
C30 C31 H31B 110.9
H31A C31 H31B 109.0
H32A C32 H32B 108.6
C33 C32 H32A 110.4
C33 C32 H32B 110.4
C34 C32 H32A 110.4
C34 C32 H32B 110.4
C34 C32 C33 106.5(5)
C28 C33 H33A 110.7
C28 C33 H33B 110.7
C32 C33 C28 105.2(5)
C32 C33 H33A 110.7
C32 C33 H33B 110.7
H33A C33 H33B 108.8
O9 C34 C27 111.7(5)
O9 C34 C32 109.7(5)
O9 C34 H34 110.4
C27 C34 C32 104.2(5)
C27 C34 H34 110.4
C32 C34 H34 110.4
O7 C35 O8 109.0(6)
O7 C35 H35A 109.9
O7 C35 H35B 109.9
O8 C35 H35A 109.9
O8 C35 H35B 109.9
H35A C35 H35B 108.3
O9 C36 C37 113.1(7)
O10 C36 O9 122.6(6)
O10 C36 C37 124.4(6)
C36 C37 H37A 109.5
C36 C37 H37B 109.5
C36 C37 H37C 109.5
H37A C37 H37B 109.5
H37A C37 H37C 109.5
H37B C37 H37C 109.5
C5 O2 C16 106.3(5)
C6 O3 C16 105.5(5)
C17 O4 C15 117.5(5)
C1 N1 C10 132.3(5)
C1 N1 C13 117.7(5)
C13 N1 C10 108.6(4)
O1 C1 N1 121.1(6)
O1 C1 C2 119.6(5)
N1 C1 C2 119.3(5)
C1 C2 H2A 108.3
C1 C2 H2B 108.3
H2A C2 H2B 107.4
C3 C2 C1 115.9(5)
C3 C2 H2A 108.3
C3 C2 H2B 108.3
C4 C3 C2 121.2(5)
C4 C3 C8 119.7(5)
C8 C3 C2 119.1(5)
C3 C4 H4 120.5
C5 C4 C3 118.9(5)
C5 C4 H4 120.5
O2 C5 C6 108.5(5)
C4 C5 O2 129.7(6)
C4 C5 C6 121.8(5)
O3 C6 C5 110.1(5)
C7 C6 O3 128.9(6)
C7 C6 C5 121.0(5)
C6 C7 H7 120.8
C6 C7 C8 118.5(5)
C8 C7 H7 120.8
C3 C8 C9 116.1(4)
C7 C8 C3 120.0(5)
C7 C8 C9 123.9(5)
C8 C9 H9 103.7
C8 C9 C10 116.7(5)
C8 C9 C15 123.2(4)
C10 C9 H9 103.7
C10 C9 C15 103.5(4)
C15 C9 H9 103.7
N1 C10 C9 115.9(4)
N1 C10 C11 99.7(4)
N1 C10 C44 112.1(4)
C9 C10 C11 117.0(4)
C9 C10 C44 101.7(5)
C11 C10 C44 110.9(4)
C10 C11 H11A 110.8
C10 C11 H11B 110.8
H11A C11 H11B 108.8
C12 C11 C10 104.9(4)
C12 C11 H11A 110.8
C12 C11 H11B 110.8
C11 C12 H12A 111.0
C11 C12 H12B 111.0
C11 C12 C13 103.7(5)
H12A C12 H12B 109.0
C13 C12 H12A 111.0
C13 C12 H12B 111.0
N1 C13 C12 106.4(5)
N1 C13 H13A 110.5
N1 C13 H13B 110.5
C12 C13 H13A 110.5
C12 C13 H13B 110.5
H13A C13 H13B 108.6
H14A C14 H14B 108.7
C15 C14 H14A 110.5
C15 C14 H14B 110.5
C15 C14 C44 106.3(5)
C44 C14 H14A 110.5
C44 C14 H14B 110.5
O4 C15 C9 110.1(4)
O4 C15 C14 110.7(4)
O4 C15 H15 110.5
C9 C15 H15 110.5
C14 C15 C9 104.2(4)
C14 C15 H15 110.5
O2 C16 O3 109.5(5)
O2 C16 H16A 109.8
O2 C16 H16B 109.8
O3 C16 H16A 109.8
O3 C16 H16B 109.8
H16A C16 H16B 108.2
O4 C17 C18 113.7(6)
O5 C17 O4 121.7(6)
O5 C17 C18 124.5(6)
C17 C18 H18A 109.5
C17 C18 H18B 109.5
C17 C18 H18C 109.5
H18A C18 H18B 109.5
H18A C18 H18C 109.5
H18B C18 H18C 109.5
C10 C44 H44A 110.5
C10 C44 H44B 110.5
C14 C44 C10 106.2(4)
C14 C44 H44A 110.5
C14 C44 H44B 110.5
H44A C44 H44B 108.7

loop_
_geom_bond_atom_site_label_1
_geom_bond_atom_site_label_2
_geom_bond_distance
O6 C19 1.257(7)
O7 C23 1.374(8)
O7 C35 1.410(9)
O8 C24 1.397(7)
O8 C35 1.425(8)
O9 C34 1.449(6)
O9 C36 1.332(7)
O10 C36 1.217(8)
N2 C19 1.349(9)
N2 C28 1.473(7)
N2 C31 1.473(8)
C19 C20 1.498(10)
C20 H20A 0.9700
C20 H20B 0.9700
C20 C21 1.523(9)
C21 C22 1.391(9)
C21 C26 1.421(8)
C22 H22 0.9300
C22 C23 1.357(9)
C23 C24 1.355(9)
C24 C25 1.364(8)
C25 H25 0.9300
C25 C26 1.414(7)
C26 C27 1.501(8)
C27 H27 0.9800
C27 C28 1.526(8)
C27 C34 1.511(7)
C28 C29 1.531(8)
C28 C33 1.553(8)
C29 H29A 0.9700
C29 H29B 0.9700
C29 C30 1.523(8)
C30 H30A 0.9700
C30 H30B 0.9700
C30 C31 1.525(9)
C31 H31A 0.9700
C31 H31B 0.9700
C32 H32A 0.9700
C32 H32B 0.9700
C32 C33 1.530(8)
C32 C34 1.527(8)
C33 H33A 0.9700
C33 H33B 0.9700
C34 H34 0.9800
C35 H35A 0.9700
C35 H35B 0.9700
C36 C37 1.471(8)
C37 H37A 0.9600
C37 H37B 0.9600
C37 H37C 0.9600
O1 C1 1.221(6)
O2 C5 1.388(6)
O2 C16 1.407(8)
O3 C6 1.372(6)
O3 C16 1.426(7)
O4 C15 1.462(6)
O4 C17 1.345(7)
O5 C17 1.217(7)
N1 C1 1.354(7)
N1 C10 1.493(7)
N1 C13 1.460(7)
C1 C2 1.532(7)
C2 H2A 0.9700
C2 H2B 0.9700
C2 C3 1.506(7)
C3 C4 1.400(7)
C3 C8 1.415(7)
C4 H4 0.9300
C4 C5 1.337(7)
C5 C6 1.402(8)
C6 C7 1.361(7)
C7 H7 0.9300
C7 C8 1.396(7)
C8 C9 1.494(7)
C9 H9 0.9800
C9 C10 1.523(7)
C9 C15 1.526(7)
C10 C11 1.532(7)
C10 C44 1.550(7)
C11 H11A 0.9700
C11 H11B 0.9700
C11 C12 1.523(8)
C12 H12A 0.9700
C12 H12B 0.9700
C12 C13 1.534(8)
C13 H13A 0.9700
C13 H13B 0.9700
C14 H14A 0.9700
C14 H14B 0.9700
C14 C15 1.511(7)
C14 C44 1.535(8)
C15 H15 0.9800
C16 H16A 0.9700
C16 H16B 0.9700
C17 C18 1.475(8)
C18 H18A 0.9600
C18 H18B 0.9600
C18 H18C 0.9600
C44 H44A 0.9700
C44 H44B 0.9700

loop_
_geom_torsion_atom_site_label_1
_geom_torsion_atom_site_label_2
_geom_torsion_atom_site_label_3
_geom_torsion_atom_site_label_4
_geom_torsion
O6 C19 C20 C21 -123.0(7)
O7 C23 C24 O8 0.7(8)
O7 C23 C24 C25 180.0(6)
O8 C24 C25 C26 179.2(6)
N2 C19 C20 C21 54.2(9)
N2 C28 C29 C30 -37.9(6)
N2 C28 C33 C32 -160.4(6)
C19 N2 C28 C27 -6.0(9)
C19 N2 C28 C29 -133.4(7)
C19 N2 C28 C33 108.2(8)
C19 N2 C31 C30 153.3(6)
C19 C20 C21 C22 109.5(7)
C19 C20 C21 C26 -69.1(8)
C20 C21 C22 C23 178.4(6)
C20 C21 C26 C25 179.6(6)
C20 C21 C26 C27 -0.1(8)
C21 C22 C23 O7 -178.9(7)
C21 C22 C23 C24 3.6(11)
C21 C26 C27 C28 71.2(7)
C21 C26 C27 C34 -157.8(5)
C22 C21 C26 C25 0.9(9)
C22 C21 C26 C27 -178.7(6)
C22 C23 C24 O8 178.6(6)
C22 C23 C24 C25 -2.1(11)
C23 O7 C35 O8 2.8(8)
C23 C24 C25 C26 0.0(10)
C24 O8 C35 O7 -2.4(8)
C24 C25 C26 C21 0.6(9)
C24 C25 C26 C27 -179.8(6)
C25 C26 C27 C28 -108.4(7)
C25 C26 C27 C34 22.6(9)
C26 C21 C22 C23 -3.0(10)
C26 C27 C28 N2 -55.7(7)
C26 C27 C28 C29 63.7(7)
C26 C27 C28 C33 -176.5(5)
C26 C27 C34 O9 -53.7(7)
C26 C27 C34 C32 -172.0(5)
C27 C28 C29 C30 -165.6(5)
C27 C28 C33 C32 -36.1(7)
C28 N2 C19 O6 -178.0(6)
C28 N2 C19 C20 4.7(11)
C28 N2 C31 C30 -15.4(7)
C28 C27 C34 O9 82.1(6)
C28 C27 C34 C32 -36.2(6)
C28 C29 C30 C31 30.0(7)
C29 C28 C33 C32 87.4(7)
C29 C30 C31 N2 -9.8(7)
C31 N2 C19 O6 15.7(9)
C31 N2 C19 C20 -161.5(6)
C31 N2 C28 C27 161.1(5)
C31 N2 C28 C29 33.8(6)
C31 N2 C28 C33 -84.7(6)
C33 C28 C29 C30 81.0(6)
C33 C32 C34 O9 -107.2(6)
C33 C32 C34 C27 12.5(7)
C34 O9 C36 O10 -2.1(9)
C34 O9 C36 C37 176.4(5)
C34 C27 C28 N2 165.4(5)
C34 C27 C28 C29 -75.2(6)
C34 C27 C28 C33 44.6(6)
C34 C32 C33 C28 15.1(7)
C35 O7 C23 C22 -179.9(8)
C35 O7 C23 C24 -2.2(9)
C35 O8 C24 C23 1.1(8)
C35 O8 C24 C25 -178.2(7)
C36 O9 C34 C27 162.2(5)
C36 O9 C34 C32 -82.8(6)
O1 C1 C2 C3 125.5(6)
O2 C5 C6 O3 -1.2(7)
O2 C5 C6 C7 -179.2(5)
O3 C6 C7 C8 -179.4(5)
N1 C1 C2 C3 -53.4(7)
N1 C10 C11 C12 40.0(5)
N1 C10 C44 C14 152.7(5)
C1 N1 C10 C9 1.8(8)
C1 N1 C10 C11 128.4(6)
C1 N1 C10 C44 -114.2(6)
C1 N1 C13 C12 -147.8(5)
C1 C2 C3 C4 -111.2(6)
C1 C2 C3 C8 69.2(7)
C2 C3 C4 C5 -177.0(5)
C2 C3 C8 C7 178.3(5)
C2 C3 C8 C9 -0.6(7)
C3 C4 C5 O2 179.5(5)
C3 C4 C5 C6 -3.7(9)
C3 C8 C9 C10 -71.0(6)
C3 C8 C9 C15 159.1(5)
C4 C3 C8 C7 -1.3(8)
C4 C3 C8 C9 179.7(5)
C4 C5 C6 O3 -178.6(5)
C4 C5 C6 C7 3.4(9)
C5 O2 C16 O3 -3.9(8)
C5 C6 C7 C8 -1.9(8)
C6 O3 C16 O2 3.1(8)
C6 C7 C8 C3 1.0(8)
C6 C7 C8 C9 179.8(5)
C7 C8 C9 C10 110.1(6)
C7 C8 C9 C15 -19.7(8)
C8 C3 C4 C5 2.7(8)
C8 C9 C10 N1 57.9(6)
C8 C9 C10 C11 -59.4(6)
C8 C9 C10 C44 179.7(4)
C8 C9 C15 O4 56.2(6)
C8 C9 C15 C14 175.0(5)
C9 C10 C11 C12 165.7(5)
C9 C10 C44 C14 28.3(6)
C10 N1 C1 O1 178.0(5)
C10 N1 C1 C2 -3.1(9)
C10 N1 C13 C12 20.2(6)
C10 C9 C15 O4 -78.9(5)
C10 C9 C15 C14 39.9(5)
C10 C11 C12 C13 -28.8(6)
C11 C10 C44 C14 -96.8(6)
C11 C12 C13 N1 5.8(7)
C13 N1 C1 O1 -17.4(8)
C13 N1 C1 C2 161.5(5)
C13 N1 C10 C9 -163.7(5)
C13 N1 C10 C11 -37.2(5)
C13 N1 C10 C44 80.2(6)
C15 O4 C17 O5 -0.5(9)
C15 O4 C17 C18 -179.2(5)
C15 C9 C10 N1 -163.5(4)
C15 C9 C10 C11 79.3(5)
C15 C9 C10 C44 -41.7(5)
C15 C14 C44 C10 -4.3(6)
C16 O2 C5 C4 -179.8(7)
C16 O2 C5 C6 3.1(7)
C16 O3 C6 C5 -1.2(7)
C16 O3 C6 C7 176.6(6)
C17 O4 C15 C9 -163.8(4)
C17 O4 C15 C14 81.4(6)
C44 C10 C11 C12 -78.3(6)
C44 C14 C15 O4 96.9(5)
C44 C14 C15 C9 -21.5(6)
